data_4033667
loop_
_publ_author_name
'Xu, Ji-Tao'
'Xu, Guo-Qiang'
'Wang, Zhu-Yin'
'Xu, Peng-Fei'

_publ_section_title
;
 Visible Light Photoredox-Catalyzed \a-Alkylation of Cyclic Tertiary
 Arylamines.
;
_journal_name_full 'The Journal of organic chemistry'
_journal_paper_doi 10.1021/acs.joc.9b02347
_journal_year 2019
_chemical_formula_sum 'C18 H18 F N O'
_chemical_formula_weight 283.33
_space_group_crystal_system monoclinic
_space_group_IT_number 14
_space_group_name_Hall '-P 2yn'
_space_group_name_H-M_alt 'P 1 21/n 1'
_symmetry_space_group_name_Hall '-P 2yn'
_symmetry_space_group_name_H-M 'P 1 21/n 1'
_atom_sites_solution_hydrogens geom
_audit_creation_method SHELXL-2018/3
_cell_angle_alpha 90
_cell_angle_beta 91.6150(10)
_cell_angle_gamma 90
_cell_formula_units_Z 4
_cell_length_a 9.0638(3)
_cell_length_b 5.6389(2)
_cell_length_c 28.3440(8)
_cell_measurement_reflns_used 6785
_cell_measurement_temperature 153(2)
_cell_measurement_theta_max 66.46
_cell_measurement_theta_min 3.12
_cell_volume 1448.08(8)
_computing_structure_refinement 'SHELXL-2018/3 (Sheldrick, 2018)'
_computing_structure_solution 'SHELXT 2014/5 (Sheldrick, 2014)'
_diffrn_ambient_temperature 153(2)
_diffrn_measured_fraction_theta_full 0.997
_diffrn_measured_fraction_theta_max 0.997
_diffrn_measurement_device_type 'Bruker APEX-II CCD'
_diffrn_radiation_type CuK\a
_diffrn_radiation_wavelength 1.54178
_diffrn_reflns_av_R_equivalents 0.0340
_diffrn_reflns_av_unetI/netI 0.0236
_diffrn_reflns_Laue_measured_fraction_full 0.997
_diffrn_reflns_Laue_measured_fraction_max 0.997
_diffrn_reflns_limit_h_max 10
_diffrn_reflns_limit_h_min -10
_diffrn_reflns_limit_k_max 6
_diffrn_reflns_limit_k_min -6
_diffrn_reflns_limit_l_max 33
_diffrn_reflns_limit_l_min -33
_diffrn_reflns_number 10596
_diffrn_reflns_point_group_measured_fraction_full 0.997
_diffrn_reflns_point_group_measured_fraction_max 0.997
_diffrn_reflns_theta_full 66.612
_diffrn_reflns_theta_max 66.612
_diffrn_reflns_theta_min 3.119
_exptl_absorpt_coefficient_mu 0.720
_exptl_crystal_density_diffrn 1.300
_exptl_crystal_description block
_exptl_crystal_F_000 600
_refine_diff_density_max 0.675
_refine_diff_density_min -0.315
_refine_diff_density_rms 0.043
_refine_ls_extinction_method none
_refine_ls_goodness_of_fit_ref 1.046
_refine_ls_hydrogen_treatment constr
_refine_ls_matrix_type full
_refine_ls_number_parameters 190
_refine_ls_number_reflns 2557
_refine_ls_number_restraints 0
_refine_ls_restrained_S_all 1.046
_refine_ls_R_factor_all 0.0489
_refine_ls_R_factor_gt 0.0441
_refine_ls_shift/su_max 0.000
_refine_ls_shift/su_mean 0.000
_refine_ls_structure_factor_coef Fsqd
_refine_ls_weighting_details 'w=1/[\s^2^(Fo^2^)+(0.0701P)^2^+0.5262P] where P=(Fo^2^+2Fc^2^)/3'
_refine_ls_weighting_scheme calc
_refine_ls_wR_factor_gt 0.1217
_refine_ls_wR_factor_ref 0.1263
_reflns_Friedel_coverage 0.000
_reflns_number_gt 2311
_reflns_number_total 2557
_reflns_threshold_expression 'I > 2\s(I)'
_cod_data_source_file jo9b02347_si_001.cif
_cod_data_source_block 20190314_XUJT_CHONF_0m_a
_cod_database_code 4033667
_shelx_shelxl_version_number 2018/3
_shelx_space_group_comment
;
The symmetry employed for this shelxl refinement is uniquely defined
by the following loop, which should always be used as a source of
symmetry information in preference to the above space-group names.
They are only intended as comments.
;

loop_
_space_group_symop_operation_xyz
'x, y, z'
'-x+1/2, y+1/2, -z+1/2'
'-x, -y, -z'
'x-1/2, -y-1/2, z-1/2'

loop_
_atom_site_label
_atom_site_type_symbol
_atom_site_fract_x
_atom_site_fract_y
_atom_site_fract_z
_atom_site_U_iso_or_equiv
_atom_site_adp_type
_atom_site_occupancy
_atom_site_site_symmetry_order
_atom_site_calc_flag
_atom_site_refinement_flags_posn
_atom_site_refinement_flags_adp
F1 F 0.07276(13) 0.3534(2) 0.19935(4) 0.0572(3) Uani 1 1 d . .
C1 C 0.14902(16) 0.7595(3) 0.34965(5) 0.0327(4) Uani 1 1 d . .
O1 O 0.13269(15) 0.9424(2) 0.37164(4) 0.0486(3) Uani 1 1 d . .
N1 N 0.40272(14) 0.4183(3) 0.43503(4) 0.0361(3) Uani 1 1 d . .
C2 C 0.07776(15) 0.7333(3) 0.30145(5) 0.0297(3) Uani 1 1 d . .
C5 C -0.05740(18) 0.7032(3) 0.21180(6) 0.0388(4) Uani 1 1 d . .
H5 H -0.101972 0.692019 0.181142 0.047 Uiso 1 1 calc R U
C4 C -0.0897(2) 0.8890(3) 0.24162(6) 0.0444(4) Uani 1 1 d . .
H4 H -0.158681 1.006680 0.231578 0.053 Uiso 1 1 calc R U
C3 C -0.02254(19) 0.9054(3) 0.28589(6) 0.0386(4) Uani 1 1 d . .
H3 H -0.044992 1.034993 0.305863 0.046 Uiso 1 1 calc R U
C6 C 0.04159(17) 0.5350(3) 0.22811(5) 0.0354(4) Uani 1 1 d . .
C7 C 0.10954(17) 0.5437(3) 0.27203(5) 0.0329(3) Uani 1 1 d . .
H7 H 0.176586 0.423173 0.282057 0.040 Uiso 1 1 calc R U
C9 C 0.29781(17) 0.6021(3) 0.42007(5) 0.0330(4) Uani 1 1 d . .
H9 H 0.346571 0.761087 0.421784 0.040 Uiso 1 1 calc R U
C8 C 0.23902(16) 0.5561(3) 0.36966(5) 0.0291(3) Uani 1 1 d . .
H8A H 0.323404 0.526364 0.349030 0.035 Uiso 1 1 calc R U
H8AB H 0.177160 0.411362 0.369527 0.035 Uiso 1 1 calc R U
C10 C 0.17827(19) 0.5864(4) 0.45707(6) 0.0453(4) Uani 1 1 d . .
H10A H 0.200075 0.695424 0.483749 0.054 Uiso 1 1 calc R U
H10B H 0.080071 0.625992 0.443043 0.054 Uiso 1 1 calc R U
C11 C 0.1838(2) 0.3290(4) 0.47327(6) 0.0528(5) Uani 1 1 d . .
H11A H 0.148942 0.313637 0.505919 0.063 Uiso 1 1 calc R U
H11B H 0.122027 0.227372 0.452176 0.063 Uiso 1 1 calc R U
C12 C 0.3450(2) 0.2616(3) 0.47074(5) 0.0411(4) Uani 1 1 d . .
H12A H 0.396740 0.286713 0.501552 0.049 Uiso 1 1 calc R U
H12B H 0.355815 0.093412 0.461421 0.049 Uiso 1 1 calc R U
C13 C 0.54357(16) 0.4014(3) 0.41874(5) 0.0308(3) Uani 1 1 d . .
C14 C 0.60363(17) 0.5793(3) 0.39028(5) 0.0331(4) Uani 1 1 d . .
H14 H 0.546059 0.714753 0.382086 0.040 Uiso 1 1 calc R U
C15 C 0.74583(18) 0.5592(3) 0.37409(6) 0.0411(4) Uani 1 1 d . .
H15 H 0.784846 0.682503 0.355308 0.049 Uiso 1 1 calc R U
C16 C 0.83179(19) 0.3638(4) 0.38467(7) 0.0467(5) Uani 1 1 d . .
H16 H 0.928363 0.349970 0.372783 0.056 Uiso 1 1 calc R U
C17 C 0.7750(2) 0.1890(3) 0.41282(7) 0.0472(5) Uani 1 1 d . .
H17 H 0.833841 0.054504 0.420678 0.057 Uiso 1 1 calc R U
C18 C 0.63362(19) 0.2059(3) 0.42989(6) 0.0388(4) Uani 1 1 d . .
H18 H 0.597192 0.083357 0.449403 0.047 Uiso 1 1 calc R U

loop_
_atom_site_aniso_label
_atom_site_aniso_U_11
_atom_site_aniso_U_22
_atom_site_aniso_U_33
_atom_site_aniso_U_23
_atom_site_aniso_U_13
_atom_site_aniso_U_12
F1 0.0640(7) 0.0636(7) 0.0434(6) -0.0217(5) -0.0100(5) 0.0159(5)
C1 0.0331(8) 0.0342(8) 0.0309(8) -0.0052(6) 0.0031(6) 0.0000(6)
O1 0.0608(8) 0.0407(7) 0.0439(7) -0.0153(5) -0.0074(6) 0.0124(6)
N1 0.0327(7) 0.0475(8) 0.0281(7) 0.0094(5) -0.0004(5) -0.0036(6)
C2 0.0291(7) 0.0310(7) 0.0290(7) 0.0002(6) 0.0040(6) 0.0001(6)
C5 0.0383(8) 0.0493(9) 0.0287(8) 0.0052(7) -0.0022(6) 0.0015(7)
C4 0.0476(10) 0.0459(9) 0.0395(9) 0.0097(7) -0.0015(7) 0.0148(8)
C3 0.0458(9) 0.0353(8) 0.0349(8) 0.0009(7) 0.0049(7) 0.0082(7)
C6 0.0365(8) 0.0399(8) 0.0297(8) -0.0059(6) 0.0021(6) 0.0000(7)
C7 0.0323(8) 0.0347(8) 0.0317(8) -0.0016(6) -0.0008(6) 0.0044(6)
C9 0.0313(8) 0.0402(8) 0.0275(8) -0.0053(6) 0.0006(6) -0.0024(6)
C8 0.0282(7) 0.0338(8) 0.0253(7) -0.0034(6) 0.0017(5) -0.0005(6)
C10 0.0375(9) 0.0708(12) 0.0279(8) -0.0116(8) 0.0047(7) -0.0012(8)
C11 0.0501(10) 0.0777(14) 0.0311(9) -0.0016(9) 0.0123(7) -0.0195(10)
C12 0.0567(10) 0.0411(9) 0.0258(7) -0.0012(7) 0.0056(7) -0.0131(8)
C13 0.0327(8) 0.0369(8) 0.0224(7) -0.0042(6) -0.0056(6) -0.0048(6)
C14 0.0324(8) 0.0363(8) 0.0305(8) -0.0034(6) -0.0018(6) -0.0047(6)
C15 0.0365(9) 0.0478(10) 0.0391(9) -0.0095(7) 0.0020(7) -0.0134(7)
C16 0.0300(8) 0.0595(11) 0.0504(10) -0.0222(9) -0.0027(7) -0.0021(8)
C17 0.0447(10) 0.0478(10) 0.0483(10) -0.0153(8) -0.0156(8) 0.0105(8)
C18 0.0467(9) 0.0370(8) 0.0322(8) -0.0031(6) -0.0095(7) -0.0008(7)

loop_
_atom_type_symbol
_atom_type_description
_atom_type_scat_dispersion_real
_atom_type_scat_dispersion_imag
_atom_type_scat_source
C C 0.0181 0.0091 'International Tables Vol C Tables 4.2.6.8 and 6.1.1.4'
H H 0.0000 0.0000 'International Tables Vol C Tables 4.2.6.8 and 6.1.1.4'
F F 0.0727 0.0534 'International Tables Vol C Tables 4.2.6.8 and 6.1.1.4'
N N 0.0311 0.0180 'International Tables Vol C Tables 4.2.6.8 and 6.1.1.4'
O O 0.0492 0.0322 'International Tables Vol C Tables 4.2.6.8 and 6.1.1.4'

loop_
_geom_angle_atom_site_label_1
_geom_angle_atom_site_label_2
_geom_angle_atom_site_label_3
_geom_angle
O1 C1 C2 119.61(14)
O1 C1 C8 121.63(14)
C2 C1 C8 118.76(12)
C13 N1 C12 123.30(14)
C13 N1 C9 123.72(13)
C12 N1 C9 112.92(13)
C7 C2 C3 119.34(14)
C7 C2 C1 122.00(13)
C3 C2 C1 118.66(13)
C6 C5 C4 117.63(15)
C6 C5 H5 121.2
C4 C5 H5 121.2
C3 C4 C5 120.69(15)
C3 C4 H4 119.7
C5 C4 H4 119.7
C4 C3 C2 120.51(15)
C4 C3 H3 119.7
C2 C3 H3 119.7
F1 C6 C7 118.70(14)
F1 C6 C5 117.87(14)
C7 C6 C5 123.43(15)
C6 C7 C2 118.39(14)
C6 C7 H7 120.8
C2 C7 H7 120.8
N1 C9 C10 103.15(13)
N1 C9 C8 110.89(12)
C10 C9 C8 113.23(13)
N1 C9 H9 109.8
C10 C9 H9 109.8
C8 C9 H9 109.8
C1 C8 C9 113.05(12)
C1 C8 H8A 109.0
C9 C8 H8A 109.0
C1 C8 H8AB 109.0
C9 C8 H8AB 109.0
H8A C8 H8AB 107.8
C11 C10 C9 104.10(14)
C11 C10 H10A 110.9
C9 C10 H10A 110.9
C11 C10 H10B 110.9
C9 C10 H10B 110.9
H10A C10 H10B 109.0
C12 C11 C10 104.40(14)
C12 C11 H11A 110.9
C10 C11 H11A 110.9
C12 C11 H11B 110.9
C10 C11 H11B 110.9
H11A C11 H11B 108.9
N1 C12 C11 104.34(14)
N1 C12 H12A 110.9
C11 C12 H12A 110.9
N1 C12 H12B 110.9
C11 C12 H12B 110.9
H12A C12 H12B 108.9
N1 C13 C18 121.29(14)
N1 C13 C14 121.47(14)
C18 C13 C14 117.25(15)
C15 C14 C13 120.69(15)
C15 C14 H14 119.7
C13 C14 H14 119.7
C16 C15 C14 121.29(16)
C16 C15 H15 119.4
C14 C15 H15 119.4
C17 C16 C15 118.72(16)
C17 C16 H16 120.6
C15 C16 H16 120.6
C16 C17 C18 121.17(17)
C16 C17 H17 119.4
C18 C17 H17 119.4
C17 C18 C13 120.88(16)
C17 C18 H18 119.6
C13 C18 H18 119.6

loop_
_geom_bond_atom_site_label_1
_geom_bond_atom_site_label_2
_geom_bond_distance
F1 C6 1.3441(19)
C1 O1 1.2163(19)
C1 C2 1.502(2)
C1 C8 1.509(2)
N1 C13 1.373(2)
N1 C12 1.452(2)
N1 C9 1.461(2)
C2 C7 1.391(2)
C2 C3 1.393(2)
C5 C6 1.377(2)
C5 C4 1.383(3)
C5 H5 0.9500
C4 C3 1.382(2)
C4 H4 0.9500
C3 H3 0.9500
C6 C7 1.374(2)
C7 H7 0.9500
C9 C10 1.532(2)
C9 C8 1.5330(19)
C9 H9 1.0000
C8 H8A 0.9900
C8 H8AB 0.9900
C10 C11 1.523(3)
C10 H10A 0.9900
C10 H10B 0.9900
C11 C12 1.513(3)
C11 H11A 0.9900
C11 H11B 0.9900
C12 H12A 0.9900
C12 H12B 0.9900
C13 C18 1.403(2)
C13 C14 1.406(2)
C14 C15 1.385(2)
C14 H14 0.9500
C15 C16 1.377(3)
C15 H15 0.9500
C16 C17 1.377(3)
C16 H16 0.9500
C17 C18 1.386(3)
C17 H17 0.9500
C18 H18 0.9500
